data_2230389
loop_
_publ_author_name
'Hossaini Sadr, Moayad'
'Soltani, Behzad'
'Engle, James T.'
'Ziegler, Christopher J.'
'Kabirzadeh, M.'

_publ_section_title
;
 Bis(4-methyl-3,5-diphenyl-1<i>H</i>-pyrazole-\k<i>N</i>^2^)silver(I)
 nitrate
;
_journal_coeditor_code JH2288
_journal_issue 6
_journal_name_full 'Acta Crystallographica Section E'
_journal_page_first m762
_journal_page_last m763
_journal_paper_doi 10.1107/S1600536811017776
_journal_volume 67
_journal_year 2011
_chemical_formula_iupac '[Ag (C16 H14 N2)2] N O3'
_chemical_formula_moiety 'C32 H28 Ag N4 +, N O3 -'
_chemical_formula_sum 'C32 H28 Ag N5 O3'
_chemical_formula_weight 638.46
_chemical_name_systematic
;
Bis(4-methyl-3,5-diphenyl-1<i>H</i>-pyrazole-\k<i>N</i>^2^)silver(I) nitrate
;
_space_group_IT_number 2
_symmetry_cell_setting triclinic
_symmetry_space_group_name_Hall '-P 1'
_symmetry_space_group_name_H-M 'P -1'
_atom_sites_solution_hydrogens geom
_atom_sites_solution_primary direct
_atom_sites_solution_secondary difmap
_audit_creation_method SHELXL-97
_cell_angle_alpha 80.454(2)
_cell_angle_beta 68.806(2)
_cell_angle_gamma 82.398(2)
_cell_formula_units_Z 2
_cell_length_a 10.5529(12)
_cell_length_b 10.8791(13)
_cell_length_c 12.8396(15)
_cell_measurement_reflns_used 5736
_cell_measurement_temperature 100(2)
_cell_measurement_theta_max 28.19
_cell_measurement_theta_min 2.39
_cell_volume 1351.1(3)
_computing_cell_refinement 'SAINT (Bruker, 2005)'
_computing_data_collection 'APEX2 (Bruker, 2005)'
_computing_data_reduction 'SAINT (Bruker, 2005)'
_computing_molecular_graphics 'SHELXTL (Sheldrick, 2008)'
_computing_publication_material 'PLATON (Spek, 2009)'
_computing_structure_refinement 'SHELXTL (Sheldrick, 2008)'
_computing_structure_solution 'SHELXTL (Sheldrick, 2008)'
_diffrn_ambient_temperature 100(2)
_diffrn_measured_fraction_theta_full 0.965
_diffrn_measured_fraction_theta_max 0.965
_diffrn_measurement_device_type 'Bruker APEXII CCD area-detector'
_diffrn_measurement_method '\f and \w'
_diffrn_radiation_monochromator graphite
_diffrn_radiation_source 'fine-focus sealed tube'
_diffrn_radiation_type MoK\a
_diffrn_radiation_wavelength 0.71073
_diffrn_reflns_av_R_equivalents 0.0221
_diffrn_reflns_av_sigmaI/netI 0.0362
_diffrn_reflns_limit_h_max 12
_diffrn_reflns_limit_h_min -12
_diffrn_reflns_limit_k_max 12
_diffrn_reflns_limit_k_min -12
_diffrn_reflns_limit_l_max 15
_diffrn_reflns_limit_l_min -15
_diffrn_reflns_number 8897
_diffrn_reflns_theta_full 25.00
_diffrn_reflns_theta_max 25.00
_diffrn_reflns_theta_min 1.72
_exptl_absorpt_coefficient_mu 0.791
_exptl_absorpt_correction_T_max 0.9395
_exptl_absorpt_correction_T_min 0.7174
_exptl_absorpt_correction_type multi-scan
_exptl_absorpt_process_details '(SADABS; Bruker, 2005)'
_exptl_crystal_colour colorless
_exptl_crystal_density_diffrn 1.569
_exptl_crystal_density_method 'not measured'
_exptl_crystal_description plate
_exptl_crystal_F_000 652
_exptl_crystal_size_max 0.45
_exptl_crystal_size_mid 0.25
_exptl_crystal_size_min 0.08
_refine_diff_density_max 0.506
_refine_diff_density_min -0.585
_refine_ls_extinction_method none
_refine_ls_goodness_of_fit_ref 1.153
_refine_ls_hydrogen_treatment constr
_refine_ls_matrix_type full
_refine_ls_number_parameters 372
_refine_ls_number_reflns 4588
_refine_ls_number_restraints 0
_refine_ls_restrained_S_all 1.153
_refine_ls_R_factor_all 0.0325
_refine_ls_R_factor_gt 0.0289
_refine_ls_shift/su_max 0.000
_refine_ls_shift/su_mean 0.000
_refine_ls_structure_factor_coef Fsqd
_refine_ls_weighting_details 'calc w=1/[\s^2^(Fo^2^)+(0.0396P)^2^+1.0248P] where P=(Fo^2^+2Fc^2^)/3'
_refine_ls_weighting_scheme calc
_refine_ls_wR_factor_gt 0.0756
_refine_ls_wR_factor_ref 0.0839
_reflns_number_gt 4127
_reflns_number_total 4588
_reflns_threshold_expression I>2\s(I)
_cod_data_source_file jh2288.cif
_cod_data_source_block I
_cod_database_code 2230389
_cod_database_fobs_code 2230389

loop_
_symmetry_equiv_pos_as_xyz
'x, y, z'
'-x, -y, -z'

loop_
_atom_site_type_symbol
_atom_site_label
_atom_site_fract_x
_atom_site_fract_y
_atom_site_fract_z
_atom_site_U_iso_or_equiv
_atom_site_adp_type
_atom_site_calc_flag
_atom_site_refinement_flags
_atom_site_occupancy
_atom_site_symmetry_multiplicity
_atom_site_disorder_assembly
_atom_site_disorder_group
Ag Ag1 0.85303(2) 0.22645(2) 0.355819(18) 0.02035(9) Uani d . 1 1 . .
N N1 0.6565(2) 0.2852(2) 0.34356(19) 0.0160(5) Uani d . 1 1 . .
N N2 0.5557(2) 0.3086(2) 0.44095(19) 0.0190(5) Uani d . 1 1 . .
H H2 0.5622 0.2860 0.5081 0.023 Uiso d R 1 1 . .
N N3 1.0319(2) 0.1865(2) 0.40203(19) 0.0171(5) Uani d . 1 1 . .
N N4 1.0218(2) 0.1566(2) 0.51133(19) 0.0177(5) Uani d . 1 1 . .
H H4 0.9456 0.1663 0.5687 0.021 Uiso d R 1 1 . .
C C1 0.6057(3) 0.3341(3) 0.2613(2) 0.0177(6) Uani d . 1 1 . .
C C2 0.4725(3) 0.3904(3) 0.3072(2) 0.0172(6) Uani d . 1 1 . .
C C3 0.4438(3) 0.3711(3) 0.4234(2) 0.0184(6) Uani d . 1 1 . .
C C4 0.3885(3) 0.4665(3) 0.2438(2) 0.0207(6) Uani d . 1 1 . .
H H4A 0.3303 0.4122 0.2305 0.031 Uiso calc R 1 1 . .
H H4B 0.4487 0.5054 0.1714 0.031 Uiso calc R 1 1 . .
H H4C 0.3314 0.5317 0.2879 0.031 Uiso calc R 1 1 . .
C C5 0.6853(3) 0.3163(3) 0.1425(2) 0.0183(6) Uani d . 1 1 . .
C C6 0.8266(3) 0.3216(3) 0.0980(2) 0.0190(6) Uani d . 1 1 . .
H H6 0.8733 0.3430 0.1426 0.023 Uiso calc R 1 1 . .
C C7 0.8994(3) 0.2956(3) -0.0113(2) 0.0232(7) Uani d . 1 1 . .
H H7 0.9957 0.2982 -0.0405 0.028 Uiso calc R 1 1 . .
C C8 0.8325(3) 0.2659(3) -0.0782(2) 0.0238(7) Uani d . 1 1 . .
H H8 0.8828 0.2480 -0.1527 0.029 Uiso calc R 1 1 . .
C C9 0.6910(3) 0.2624(3) -0.0350(2) 0.0235(7) Uani d . 1 1 . .
H H9 0.6445 0.2431 -0.0805 0.028 Uiso calc R 1 1 . .
C C10 0.6181(3) 0.2871(3) 0.0747(2) 0.0218(6) Uani d . 1 1 . .
H H10 0.5219 0.2842 0.1039 0.026 Uiso calc R 1 1 . .
C C11 0.3216(3) 0.3995(3) 0.5199(2) 0.0175(6) Uani d . 1 1 . .
C C12 0.1916(3) 0.4080(3) 0.5121(3) 0.0221(6) Uani d . 1 1 . .
H H12 0.1822 0.4013 0.4425 0.026 Uiso calc R 1 1 . .
C C13 0.0766(3) 0.4261(3) 0.6060(3) 0.0273(7) Uani d . 1 1 . .
H H13 -0.0114 0.4312 0.6005 0.033 Uiso calc R 1 1 . .
C C14 0.0892(3) 0.4367(3) 0.7078(3) 0.0269(7) Uani d . 1 1 . .
H H14 0.0100 0.4497 0.7716 0.032 Uiso calc R 1 1 . .
C C15 0.2172(3) 0.4285(3) 0.7166(3) 0.0271(7) Uani d . 1 1 . .
H H15 0.2256 0.4350 0.7867 0.033 Uiso calc R 1 1 . .
C C16 0.3326(3) 0.4110(3) 0.6234(2) 0.0208(6) Uani d . 1 1 . .
H H16 0.4202 0.4066 0.6296 0.025 Uiso calc R 1 1 . .
C C17 1.1630(3) 0.1559(3) 0.3418(2) 0.0171(6) Uani d . 1 1 . .
C C18 1.2370(3) 0.1068(3) 0.4130(2) 0.0170(6) Uani d . 1 1 . .
C C19 1.1421(3) 0.1098(3) 0.5220(2) 0.0169(6) Uani d . 1 1 . .
C C20 1.3853(3) 0.0610(3) 0.3798(2) 0.0212(6) Uani d . 1 1 . .
H H20A 1.4195 0.0447 0.3011 0.032 Uiso calc R 1 1 . .
H H20B 1.3959 -0.0164 0.4283 0.032 Uiso calc R 1 1 . .
H H20C 1.4372 0.1247 0.3883 0.032 Uiso calc R 1 1 . .
C C21 1.2098(3) 0.1833(3) 0.2165(2) 0.0178(6) Uani d . 1 1 . .
C C22 1.1694(3) 0.2986(3) 0.1667(2) 0.0207(6) Uani d . 1 1 . .
H H22 1.1097 0.3571 0.2129 0.025 Uiso calc R 1 1 . .
C C23 1.2154(3) 0.3282(3) 0.0512(3) 0.0253(7) Uani d . 1 1 . .
H H23 1.1878 0.4073 0.0187 0.030 Uiso calc R 1 1 . .
C C24 1.3016(3) 0.2440(3) -0.0180(3) 0.0246(7) Uani d . 1 1 . .
H H24 1.3342 0.2653 -0.0975 0.029 Uiso calc R 1 1 . .
C C25 1.3394(3) 0.1284(3) 0.0303(3) 0.0237(7) Uani d . 1 1 . .
H H25 1.3968 0.0694 -0.0167 0.028 Uiso calc R 1 1 . .
C C26 1.2947(3) 0.0973(3) 0.1465(2) 0.0194(6) Uani d . 1 1 . .
H H26 1.3218 0.0176 0.1785 0.023 Uiso calc R 1 1 . .
C C27 1.1550(3) 0.0741(2) 0.6337(2) 0.0153(6) Uani d . 1 1 . .
C C28 1.2747(3) 0.0907(3) 0.6517(2) 0.0200(6) Uani d . 1 1 . .
H H28 1.3497 0.1240 0.5907 0.024 Uiso calc R 1 1 . .
C C29 1.2845(3) 0.0590(3) 0.7577(2) 0.0199(6) Uani d . 1 1 . .
H H29 1.3651 0.0728 0.7694 0.024 Uiso calc R 1 1 . .
C C30 1.1771(3) 0.0073(3) 0.8471(2) 0.0219(6) Uani d . 1 1 . .
H H30 1.1849 -0.0161 0.9193 0.026 Uiso calc R 1 1 . .
C C31 1.0588(3) -0.0101(3) 0.8301(2) 0.0213(6) Uani d . 1 1 . .
H H31 0.9853 -0.0457 0.8909 0.026 Uiso calc R 1 1 . .
C C32 1.0469(3) 0.0244(3) 0.7246(2) 0.0175(6) Uani d . 1 1 . .
H H32 0.9644 0.0140 0.7144 0.021 Uiso calc R 1 1 . .
O O1 0.2945(2) 0.7310(3) 0.42450(18) 0.0354(6) Uani d . 1 1 . .
O O2 0.4353(2) 0.7879(2) 0.25698(18) 0.0285(5) Uani d . 1 1 . .
O O3 0.2167(2) 0.8156(2) 0.29417(17) 0.0279(5) Uani d . 1 1 . .
N N5 0.3164(2) 0.7795(2) 0.32412(19) 0.0190(5) Uani d . 1 1 . .

loop_
_atom_site_aniso_label
_atom_site_aniso_U_11
_atom_site_aniso_U_22
_atom_site_aniso_U_33
_atom_site_aniso_U_12
_atom_site_aniso_U_13
_atom_site_aniso_U_23
Ag1 0.01459(13) 0.02873(15) 0.01819(13) -0.00052(9) -0.00718(9) -0.00177(9)
N1 0.0128(11) 0.0170(12) 0.0174(12) 0.0011(10) -0.0053(10) -0.0021(9)
N2 0.0179(12) 0.0272(14) 0.0109(12) -0.0039(11) -0.0030(10) -0.0029(10)
N3 0.0176(12) 0.0201(13) 0.0143(12) 0.0003(10) -0.0068(10) -0.0023(9)
N4 0.0139(12) 0.0259(14) 0.0124(12) -0.0017(10) -0.0028(10) -0.0037(10)
C1 0.0170(14) 0.0193(15) 0.0181(15) -0.0068(12) -0.0055(12) -0.0032(11)
C2 0.0171(14) 0.0169(14) 0.0193(15) -0.0039(12) -0.0073(12) -0.0029(11)
C3 0.0180(14) 0.0185(15) 0.0204(15) -0.0068(12) -0.0061(12) -0.0042(11)
C4 0.0213(15) 0.0201(15) 0.0214(15) 0.0018(13) -0.0092(13) -0.0035(12)
C5 0.0218(15) 0.0171(15) 0.0169(14) -0.0026(12) -0.0084(12) -0.0003(11)
C6 0.0205(15) 0.0197(15) 0.0182(15) -0.0021(12) -0.0089(12) -0.0009(11)
C7 0.0196(15) 0.0262(17) 0.0209(15) -0.0016(13) -0.0039(13) -0.0025(12)
C8 0.0292(17) 0.0239(16) 0.0160(15) -0.0013(14) -0.0052(13) -0.0031(12)
C9 0.0291(17) 0.0260(17) 0.0200(16) -0.0030(14) -0.0138(14) -0.0027(12)
C10 0.0190(15) 0.0256(16) 0.0203(15) -0.0036(13) -0.0051(13) -0.0042(12)
C11 0.0174(14) 0.0127(14) 0.0199(15) -0.0011(11) -0.0043(12) -0.0008(11)
C12 0.0214(16) 0.0186(15) 0.0250(16) 0.0014(13) -0.0078(13) -0.0024(12)
C13 0.0191(16) 0.0245(17) 0.0317(18) 0.0034(13) -0.0044(14) -0.0003(13)
C14 0.0275(17) 0.0178(15) 0.0234(16) 0.0069(13) 0.0017(14) -0.0006(12)
C15 0.0389(19) 0.0198(16) 0.0204(16) -0.0034(14) -0.0069(14) -0.0032(12)
C16 0.0234(16) 0.0168(15) 0.0224(15) -0.0029(13) -0.0076(13) -0.0022(12)
C17 0.0136(14) 0.0215(15) 0.0162(14) -0.0051(12) -0.0020(12) -0.0062(11)
C18 0.0144(14) 0.0210(15) 0.0157(14) -0.0043(12) -0.0031(12) -0.0051(11)
C19 0.0176(14) 0.0172(14) 0.0183(14) -0.0035(12) -0.0079(12) -0.0028(11)
C20 0.0165(14) 0.0287(17) 0.0186(15) -0.0010(13) -0.0047(12) -0.0074(12)
C21 0.0128(13) 0.0242(16) 0.0180(14) -0.0054(12) -0.0055(12) -0.0036(12)
C22 0.0179(14) 0.0215(15) 0.0229(15) 0.0003(12) -0.0064(13) -0.0066(12)
C23 0.0235(16) 0.0284(17) 0.0247(16) -0.0013(14) -0.0110(14) 0.0001(13)
C24 0.0215(15) 0.0346(18) 0.0164(15) -0.0007(14) -0.0070(13) 0.0001(13)
C25 0.0181(15) 0.0322(18) 0.0204(16) 0.0002(13) -0.0046(13) -0.0090(13)
C26 0.0158(14) 0.0228(16) 0.0204(15) -0.0002(12) -0.0075(12) -0.0026(12)
C27 0.0171(14) 0.0110(13) 0.0191(14) 0.0062(11) -0.0094(12) -0.0040(11)
C28 0.0185(15) 0.0237(16) 0.0174(15) -0.0062(12) -0.0042(12) -0.0029(12)
C29 0.0187(14) 0.0202(15) 0.0246(16) 0.0042(12) -0.0125(13) -0.0064(12)
C30 0.0253(16) 0.0236(16) 0.0176(15) 0.0063(13) -0.0104(13) -0.0049(12)
C31 0.0197(15) 0.0225(16) 0.0174(15) -0.0019(13) -0.0013(12) -0.0030(12)
C32 0.0154(14) 0.0180(15) 0.0195(15) 0.0012(12) -0.0056(12) -0.0069(11)
O1 0.0279(12) 0.0592(17) 0.0178(12) 0.0029(12) -0.0119(10) 0.0025(11)
O2 0.0163(11) 0.0369(13) 0.0280(12) -0.0034(10) -0.0004(10) -0.0078(10)
O3 0.0189(11) 0.0466(14) 0.0178(11) 0.0030(10) -0.0080(9) -0.0040(10)
N5 0.0200(13) 0.0225(13) 0.0163(12) -0.0038(11) -0.0059(11) -0.0063(10)

loop_
_atom_type_symbol
_atom_type_description
_atom_type_scat_dispersion_real
_atom_type_scat_dispersion_imag
_atom_type_scat_source
C C 0.0033 0.0016 'International Tables Vol C Tables 4.2.6.8 and 6.1.1.4'
H H 0.0000 0.0000 'International Tables Vol C Tables 4.2.6.8 and 6.1.1.4'
Ag Ag -0.8971 1.1015 'International Tables Vol C Tables 4.2.6.8 and 6.1.1.4'
N N 0.0061 0.0033 'International Tables Vol C Tables 4.2.6.8 and 6.1.1.4'
O O 0.0106 0.0060 'International Tables Vol C Tables 4.2.6.8 and 6.1.1.4'

loop_
_geom_angle_atom_site_label_1
_geom_angle_atom_site_label_2
_geom_angle_atom_site_label_3
_geom_angle_site_symmetry_1
_geom_angle_site_symmetry_3
_geom_angle
_geom_angle_publ_flag
N1 Ag1 N3 . . 167.23(9) y
N2 N1 C1 . . 105.1(2) y
N2 N1 Ag1 . . 115.79(17) y
C1 N1 Ag1 . . 137.10(19) y
Ag1 O1 N5 2_666 . 141.8(2) y
N1 N2 C3 . . 112.3(2) ?
N1 N2 H2 . . 123.8 ?
C3 N2 H2 . . 123.9 ?
C17 N3 N4 . . 105.3(2) ?
C17 N3 Ag1 . . 131.80(19) ?
N4 N3 Ag1 . . 121.04(17) ?
C19 N4 N3 . . 112.1(2) ?
C19 N4 H4 . . 123.9 ?
N3 N4 H4 . . 123.9 ?
N1 C1 C2 . . 111.0(2) ?
N1 C1 C5 . . 120.1(3) ?
C2 C1 C5 . . 128.8(3) ?
C3 C2 C1 . . 104.6(3) ?
C3 C2 C4 . . 128.0(3) ?
C1 C2 C4 . . 127.1(3) ?
N2 C3 C2 . . 107.0(2) ?
N2 C3 C11 . . 119.9(3) ?
C2 C3 C11 . . 133.0(3) ?
C2 C4 H4A . . 109.5 ?
C2 C4 H4B . . 109.5 ?
H4A C4 H4B . . 109.5 ?
C2 C4 H4C . . 109.5 ?
H4A C4 H4C . . 109.5 ?
H4B C4 H4C . . 109.5 ?
C6 C5 C10 . . 119.0(3) ?
C6 C5 C1 . . 121.7(3) ?
C10 C5 C1 . . 119.2(3) ?
C7 C6 C5 . . 120.3(3) ?
C7 C6 H6 . . 119.9 ?
C5 C6 H6 . . 119.9 ?
C8 C7 C6 . . 120.6(3) ?
C8 C7 H7 . . 119.7 ?
C6 C7 H7 . . 119.7 ?
C7 C8 C9 . . 119.5(3) ?
C7 C8 H8 . . 120.2 ?
C9 C8 H8 . . 120.2 ?
C10 C9 C8 . . 120.0(3) ?
C10 C9 H9 . . 120.0 ?
C8 C9 H9 . . 120.0 ?
C9 C10 C5 . . 120.6(3) ?
C9 C10 H10 . . 119.7 ?
C5 C10 H10 . . 119.7 ?
C12 C11 C16 . . 118.8(3) ?
C12 C11 C3 . . 120.6(3) ?
C16 C11 C3 . . 120.5(3) ?
C13 C12 C11 . . 120.1(3) ?
C13 C12 H12 . . 120.0 ?
C11 C12 H12 . . 120.0 ?
C14 C13 C12 . . 120.4(3) ?
C14 C13 H13 . . 119.8 ?
C12 C13 H13 . . 119.8 ?
C13 C14 C15 . . 120.1(3) ?
C13 C14 H14 . . 119.9 ?
C15 C14 H14 . . 119.9 ?
C16 C15 C14 . . 120.0(3) ?
C16 C15 H15 . . 120.0 ?
C14 C15 H15 . . 120.0 ?
C15 C16 C11 . . 120.6(3) ?
C15 C16 H16 . . 119.7 ?
C11 C16 H16 . . 119.7 ?
N3 C17 C18 . . 110.9(2) ?
N3 C17 C21 . . 118.8(3) ?
C18 C17 C21 . . 130.2(3) ?
C19 C18 C17 . . 104.7(2) ?
C19 C18 C20 . . 127.4(3) ?
C17 C18 C20 . . 127.8(2) ?
N4 C19 C18 . . 106.9(2) ?
N4 C19 C27 . . 121.2(2) ?
C18 C19 C27 . . 132.0(3) ?
C18 C20 H20A . . 109.5 ?
C18 C20 H20B . . 109.5 ?
H20A C20 H20B . . 109.5 ?
C18 C20 H20C . . 109.5 ?
H20A C20 H20C . . 109.5 ?
H20B C20 H20C . . 109.5 ?
C22 C21 C26 . . 118.6(3) ?
C22 C21 C17 . . 119.5(3) ?
C26 C21 C17 . . 122.0(3) ?
C23 C22 C21 . . 120.6(3) ?
C23 C22 H22 . . 119.7 ?
C21 C22 H22 . . 119.7 ?
C22 C23 C24 . . 120.8(3) ?
C22 C23 H23 . . 119.6 ?
C24 C23 H23 . . 119.6 ?
C25 C24 C23 . . 119.1(3) ?
C25 C24 H24 . . 120.5 ?
C23 C24 H24 . . 120.5 ?
C24 C25 C26 . . 120.9(3) ?
C24 C25 H25 . . 119.6 ?
C26 C25 H25 . . 119.6 ?
C25 C26 C21 . . 120.0(3) ?
C25 C26 H26 . . 120.0 ?
C21 C26 H26 . . 120.0 ?
C32 C27 C28 . . 118.5(3) ?
C32 C27 C19 . . 120.4(3) ?
C28 C27 C19 . . 121.1(3) ?
C29 C28 C27 . . 120.5(3) ?
C29 C28 H28 . . 119.8 ?
C27 C28 H28 . . 119.8 ?
C28 C29 C30 . . 120.4(3) ?
C28 C29 H29 . . 119.8 ?
C30 C29 H29 . . 119.8 ?
C31 C30 C29 . . 119.5(3) ?
C31 C30 H30 . . 120.2 ?
C29 C30 H30 . . 120.2 ?
C30 C31 C32 . . 120.4(3) ?
C30 C31 H31 . . 119.8 ?
C32 C31 H31 . . 119.8 ?
C31 C32 C27 . . 120.7(3) ?
C31 C32 H32 . . 119.7 ?
C27 C32 H32 . . 119.7 ?
O3 N5 O2 . . 121.6(2) ?
O3 N5 O1 . . 118.2(2) ?
O2 N5 O1 . . 120.2(2) ?

loop_
_geom_bond_atom_site_label_1
_geom_bond_atom_site_label_2
_geom_bond_site_symmetry_2
_geom_bond_distance
_geom_bond_publ_flag
Ag1 N1 . 2.141(2) y
Ag1 N3 . 2.147(2) y
Ag1 O1 2_666 2.768(2) y
N1 N2 . 1.354(3) ?
N1 C1 . 1.354(4) ?
N2 C3 . 1.356(4) ?
N2 H2 . 0.8807 ?
N3 C17 . 1.347(4) ?
N3 N4 . 1.355(3) ?
N4 C19 . 1.349(4) ?
N4 H4 . 0.8804 ?
C1 C2 . 1.411(4) ?
C1 C5 . 1.483(4) ?
C2 C3 . 1.396(4) ?
C2 C4 . 1.495(4) ?
C3 C11 . 1.469(4) ?
C4 H4A . 0.9800 ?
C4 H4B . 0.9800 ?
C4 H4C . 0.9800 ?
C5 C6 . 1.397(4) ?
C5 C10 . 1.398(4) ?
C6 C7 . 1.390(4) ?
C6 H6 . 0.9500 ?
C7 C8 . 1.389(4) ?
C7 H7 . 0.9500 ?
C8 C9 . 1.396(4) ?
C8 H8 . 0.9500 ?
C9 C10 . 1.392(4) ?
C9 H9 . 0.9500 ?
C10 H10 . 0.9500 ?
C11 C12 . 1.402(4) ?
C11 C16 . 1.402(4) ?
C12 C13 . 1.386(4) ?
C12 H12 . 0.9500 ?
C13 C14 . 1.385(5) ?
C13 H13 . 0.9500 ?
C14 C15 . 1.386(5) ?
C14 H14 . 0.9500 ?
C15 C16 . 1.383(4) ?
C15 H15 . 0.9500 ?
C16 H16 . 0.9500 ?
C17 C18 . 1.405(4) ?
C17 C21 . 1.492(4) ?
C18 C19 . 1.399(4) ?
C18 C20 . 1.504(4) ?
C19 C27 . 1.472(4) ?
C20 H20A . 0.9800 ?
C20 H20B . 0.9800 ?
C20 H20C . 0.9800 ?
C21 C22 . 1.397(4) ?
C21 C26 . 1.401(4) ?
C22 C23 . 1.379(4) ?
C22 H22 . 0.9500 ?
C23 C24 . 1.387(4) ?
C23 H23 . 0.9500 ?
C24 C25 . 1.383(5) ?
C24 H24 . 0.9500 ?
C25 C26 . 1.389(4) ?
C25 H25 . 0.9500 ?
C26 H26 . 0.9500 ?
C27 C32 . 1.396(4) ?
C27 C28 . 1.403(4) ?
C28 C29 . 1.385(4) ?
C28 H28 . 0.9500 ?
C29 C30 . 1.390(4) ?
C29 H29 . 0.9500 ?
C30 C31 . 1.384(4) ?
C30 H30 . 0.9500 ?
C31 C32 . 1.390(4) ?
C31 H31 . 0.9500 ?
C32 H32 . 0.9500 ?
O1 N5 . 1.259(3) ?
O2 N5 . 1.244(3) ?
O3 N5 . 1.242(3) ?

loop_
_geom_hbond_atom_site_label_D
_geom_hbond_atom_site_label_H
_geom_hbond_atom_site_label_A
_geom_hbond_site_symmetry_A
_geom_hbond_distance_DH
_geom_hbond_distance_HA
_geom_hbond_distance_DA
_geom_hbond_angle_DHA
_geom_hbond_publ_flag
N2 H2 O1 2_666 0.88 1.97 2.686(3) 137 y
N4 H4 O3 2_666 0.88 1.98 2.858(3) 175 y
C26 H26 O3 1_645 0.95 2.58 3.358(4) 140 y
C32 H32 O3 2_666 0.95 2.50 3.145(4) 125 y
C12 H12 Cg2 1_455 0.95 2.99 3.437(4) 111 y
C30 H30 Cg3 2_756 0.95 2.98 3.456(3) 112 y

loop_
_geom_torsion_atom_site_label_1
_geom_torsion_atom_site_label_2
_geom_torsion_atom_site_label_3
_geom_torsion_atom_site_label_4
_geom_torsion_site_symmetry_1
_geom_torsion_site_symmetry_2
_geom_torsion_site_symmetry_3
_geom_torsion_site_symmetry_4
_geom_torsion
_geom_torsion_publ_flag
N3 Ag1 N1 N2 . . . . -20.6(5) ?
N3 Ag1 N1 C1 . . . . 140.4(4) ?
C1 N1 N2 C3 . . . . -0.5(3) ?
Ag1 N1 N2 C3 . . . . 166.22(18) ?
N1 Ag1 N3 C17 . . . . -161.4(3) ?
N1 Ag1 N3 N4 . . . . 36.5(5) ?
C17 N3 N4 C19 . . . . 0.8(3) ?
Ag1 N3 N4 C19 . . . . 167.07(18) ?
N2 N1 C1 C2 . . . . 0.9(3) ?
Ag1 N1 C1 C2 . . . . -161.4(2) ?
N2 N1 C1 C5 . . . . -175.0(2) ?
Ag1 N1 C1 C5 . . . . 22.7(4) ?
N1 C1 C2 C3 . . . . -1.0(3) ?
C5 C1 C2 C3 . . . . 174.4(3) ?
N1 C1 C2 C4 . . . . 172.6(3) ?
C5 C1 C2 C4 . . . . -11.9(5) ?
N1 N2 C3 C2 . . . . -0.1(3) ?
N1 N2 C3 C11 . . . . 177.2(2) ?
C1 C2 C3 N2 . . . . 0.7(3) ?
C4 C2 C3 N2 . . . . -172.9(3) ?
C1 C2 C3 C11 . . . . -176.2(3) ?
C4 C2 C3 C11 . . . . 10.2(5) ?
N1 C1 C5 C6 . . . . -38.9(4) ?
C2 C1 C5 C6 . . . . 146.0(3) ?
N1 C1 C5 C10 . . . . 137.7(3) ?
C2 C1 C5 C10 . . . . -37.4(4) ?
C10 C5 C6 C7 . . . . -1.3(4) ?
C1 C5 C6 C7 . . . . 175.3(3) ?
C5 C6 C7 C8 . . . . 0.9(5) ?
C6 C7 C8 C9 . . . . 0.2(5) ?
C7 C8 C9 C10 . . . . -0.8(5) ?
C8 C9 C10 C5 . . . . 0.4(5) ?
C6 C5 C10 C9 . . . . 0.6(4) ?
C1 C5 C10 C9 . . . . -176.0(3) ?
N2 C3 C11 C12 . . . . -149.9(3) ?
C2 C3 C11 C12 . . . . 26.7(5) ?
N2 C3 C11 C16 . . . . 26.1(4) ?
C2 C3 C11 C16 . . . . -157.3(3) ?
C16 C11 C12 C13 . . . . -0.6(4) ?
C3 C11 C12 C13 . . . . 175.4(3) ?
C11 C12 C13 C14 . . . . 0.4(5) ?
C12 C13 C14 C15 . . . . -0.4(5) ?
C13 C14 C15 C16 . . . . 0.7(5) ?
C14 C15 C16 C11 . . . . -0.9(4) ?
C12 C11 C16 C15 . . . . 0.9(4) ?
C3 C11 C16 C15 . . . . -175.2(3) ?
N4 N3 C17 C18 . . . . -0.3(3) ?
Ag1 N3 C17 C18 . . . . -164.46(19) ?
N4 N3 C17 C21 . . . . -177.1(2) ?
Ag1 N3 C17 C21 . . . . 18.7(4) ?
N3 C17 C18 C19 . . . . -0.3(3) ?
C21 C17 C18 C19 . . . . 176.0(3) ?
N3 C17 C18 C20 . . . . 179.7(3) ?
C21 C17 C18 C20 . . . . -4.0(5) ?
N3 N4 C19 C18 . . . . -1.0(3) ?
N3 N4 C19 C27 . . . . 178.4(2) ?
C17 C18 C19 N4 . . . . 0.7(3) ?
C20 C18 C19 N4 . . . . -179.2(3) ?
C17 C18 C19 C27 . . . . -178.6(3) ?
C20 C18 C19 C27 . . . . 1.5(5) ?
N3 C17 C21 C22 . . . . 43.8(4) ?
C18 C17 C21 C22 . . . . -132.3(3) ?
N3 C17 C21 C26 . . . . -136.9(3) ?
C18 C17 C21 C26 . . . . 47.0(4) ?
C26 C21 C22 C23 . . . . -1.8(4) ?
C17 C21 C22 C23 . . . . 177.5(3) ?
C21 C22 C23 C24 . . . . 0.6(5) ?
C22 C23 C24 C25 . . . . 1.0(5) ?
C23 C24 C25 C26 . . . . -1.4(5) ?
C24 C25 C26 C21 . . . . 0.2(4) ?
C22 C21 C26 C25 . . . . 1.4(4) ?
C17 C21 C26 C25 . . . . -177.8(3) ?
N4 C19 C27 C32 . . . . 34.1(4) ?
C18 C19 C27 C32 . . . . -146.7(3) ?
N4 C19 C27 C28 . . . . -145.0(3) ?
C18 C19 C27 C28 . . . . 34.2(5) ?
C32 C27 C28 C29 . . . . -0.4(4) ?
C19 C27 C28 C29 . . . . 178.7(3) ?
C27 C28 C29 C30 . . . . 1.7(4) ?
C28 C29 C30 C31 . . . . -1.4(4) ?
C29 C30 C31 C32 . . . . -0.2(4) ?
C30 C31 C32 C27 . . . . 1.6(4) ?
C28 C27 C32 C31 . . . . -1.2(4) ?
C19 C27 C32 C31 . . . . 179.7(3) ?
